data_7029467
loop_
_publ_author_name
'Alagesan, Mani'
'Bhuvanesh, Nattamai S. P.'
'Dharmaraj, Nallasamy'

_publ_section_title
;
 An investigation on new ruthenium(ii) hydrazone complexes as anticancer
 agents and their interaction with biomolecules.
;
_journal_issue 16
_journal_name_full 'Dalton transactions (Cambridge, England : 2003)'
_journal_page_first 6087
_journal_page_last 6099
_journal_paper_doi 10.1039/c3dt51949j
_journal_volume 43
_journal_year 2014
_chemical_formula_sum 'C21 H25 Cl2 N3 O4 Ru S2'
_chemical_formula_weight 619.53
_chemical_name_systematic
; 
 ? 
;
_space_group_IT_number 14
_symmetry_cell_setting monoclinic
_symmetry_space_group_name_Hall '-P 2ybc'
_symmetry_space_group_name_H-M 'P 1 21/c 1'
_atom_sites_solution_hydrogens geom
_atom_sites_solution_primary direct
_atom_sites_solution_secondary difmap
_audit_creation_method SHELXL-97
_cell_angle_alpha 90.00
_cell_angle_beta 98.491(2)
_cell_angle_gamma 90.00
_cell_formula_units_Z 4
_cell_length_a 15.779(2)
_cell_length_b 12.7157(16)
_cell_length_c 14.1337(18)
_cell_measurement_reflns_used 9963
_cell_measurement_temperature 150(2)
_cell_measurement_theta_max 28.26
_cell_measurement_theta_min 2.41
_cell_volume 2804.7(6)
_computing_cell_refinement
; 
  APEX-II(BRUKER-NONIUS, 2003) 
;
_computing_data_collection 'APEX-II (BRUKER-NONIUS, 2003)'
_computing_data_reduction APEX-II
_computing_molecular_graphics Olex2
_computing_publication_material 'Bruker SHELXTL'
_computing_structure_refinement 'SHELXL-97 (Sheldrick, 2008)'
_computing_structure_solution 'SHELXS-97 (Sheldrick, 2008)'
_diffrn_ambient_temperature 150(2)
_diffrn_measured_fraction_theta_full 0.994
_diffrn_measured_fraction_theta_max 0.994
_diffrn_measurement_device_type 'APEX II'
_diffrn_measurement_method 'omega scans'
_diffrn_radiation_monochromator graphite
_diffrn_radiation_source 'fine-focus sealed tube'
_diffrn_radiation_type MoK\a
_diffrn_radiation_wavelength 0.71073
_diffrn_reflns_av_R_equivalents 0.0333
_diffrn_reflns_av_unetI/netI 0.0191
_diffrn_reflns_limit_h_max 20
_diffrn_reflns_limit_h_min -20
_diffrn_reflns_limit_k_max 16
_diffrn_reflns_limit_k_min -16
_diffrn_reflns_limit_l_max 18
_diffrn_reflns_limit_l_min -18
_diffrn_reflns_number 52979
_diffrn_reflns_theta_full 27.50
_diffrn_reflns_theta_max 27.50
_diffrn_reflns_theta_min 2.07
_diffrn_standards_decay_% 0
_diffrn_standards_interval_count 0
_diffrn_standards_number 0
_exptl_absorpt_coefficient_mu 0.928
_exptl_absorpt_correction_T_max 0.9048
_exptl_absorpt_correction_T_min 0.8080
_exptl_absorpt_correction_type multi-scan
_exptl_absorpt_process_details 'SADABS; (Sheldrick, 2006)'
_exptl_crystal_colour brown
_exptl_crystal_density_diffrn 1.467
_exptl_crystal_density_method 'not measured'
_exptl_crystal_description block
_exptl_crystal_F_000 1256
_exptl_crystal_size_max 0.24
_exptl_crystal_size_mid 0.12
_exptl_crystal_size_min 0.11
_platon_squeeze_details
;
Solvent molecules, could not be identified as they were
disordered significantly, were SQUEEZE'd out using 
PLATON. Accordingly, the density and the formula reported in the CIF 
file and the table does not account for the solvation
Methanol and chloroform were used during reaction and
for crystallization.
;
_refine_diff_density_max 0.531
_refine_diff_density_min -1.225
_refine_diff_density_rms 0.099
_refine_ls_extinction_method none
_refine_ls_goodness_of_fit_ref 1.319
_refine_ls_hydrogen_treatment constr
_refine_ls_matrix_type full
_refine_ls_number_parameters 302
_refine_ls_number_reflns 6418
_refine_ls_number_restraints 0
_refine_ls_restrained_S_all 1.319
_refine_ls_R_factor_all 0.0456
_refine_ls_R_factor_gt 0.0431
_refine_ls_shift/su_max 0.001
_refine_ls_shift/su_mean 0.000
_refine_ls_structure_factor_coef Fsqd
_refine_ls_weighting_details 'calc w=1/[\s^2^(Fo^2^)+(0.0000P)^2^+10.7822P] where P=(Fo^2^+2Fc^2^)/3'
_refine_ls_weighting_scheme calc
_refine_ls_wR_factor_gt 0.0950
_refine_ls_wR_factor_ref 0.0957
_reflns_number_gt 6070
_reflns_number_total 6418
_reflns_threshold_expression >2sigma(I)
_cod_data_source_file c3dt51949j3.cif
_cod_data_source_block mono
_cod_depositor_comments
;
The following automatic conversions were performed:

'_symmetry_cell_setting' value 'Monoclinic' changed to 'monoclinic'
according to
/usr/data/users/saulius/crontab/automatic-downloads/current/RSC/lib/dictionaries/cif_core.dic
dictionary named 'cif_core.dic' version 2.4.2 from 2011-04-26.

Automatic conversion script
Id: cif_fix_values 2281 2013-09-26 08:29:07Z andrius 
;
_cod_original_cell_volume 2804.8(6)
_cod_original_sg_symbol_H-M P2(1)/c
_cod_database_code 7029467

loop_
_symmetry_equiv_pos_as_xyz
'x, y, z'
'-x, y+1/2, -z+1/2'
'-x, -y, -z'
'x, -y-1/2, z-1/2'

loop_
_atom_site_label
_atom_site_type_symbol
_atom_site_fract_x
_atom_site_fract_y
_atom_site_fract_z
_atom_site_U_iso_or_equiv
_atom_site_adp_type
_atom_site_occupancy
_atom_site_symmetry_multiplicity
_atom_site_calc_flag
_atom_site_refinement_flags
Ru1 Ru 0.304239(18) 0.40553(2) 0.24192(2) 0.01537(7) Uani 1 1 d .
Cl1 Cl 0.26859(6) 0.46204(7) 0.07673(6) 0.02190(18) Uani 1 1 d .
Cl2 Cl 0.43406(6) 0.32740(8) 0.20425(7) 0.0272(2) Uani 1 1 d .
S1 S 0.37643(6) 0.55974(7) 0.27656(6) 0.01944(18) Uani 1 1 d .
S2 S 0.32457(6) 0.35153(7) 0.39483(6) 0.02041(18) Uani 1 1 d .
O1 O 0.08659(16) 0.4620(2) 0.40202(18) 0.0210(5) Uani 1 1 d .
O2 O 0.1853(2) 0.7140(2) 0.4281(2) 0.0308(6) Uani 1 1 d .
O3 O 0.32367(19) 0.6489(2) 0.3058(2) 0.0328(7) Uani 1 1 d .
O4 O 0.3266(2) 0.4348(2) 0.4688(2) 0.0314(7) Uani 1 1 d .
N1 N 0.18475(18) 0.4576(2) 0.2568(2) 0.0163(6) Uani 1 1 d .
N2 N 0.2282(2) 0.2767(2) 0.1957(2) 0.0187(6) Uani 1 1 d .
N3 N 0.16856(19) 0.5494(2) 0.3053(2) 0.0170(6) Uani 1 1 d .
H3 H 0.2213 0.5820 0.3189 0.026 Uiso 1 1 d R
C1 C 0.1195(2) 0.4033(3) 0.2159(3) 0.0184(7) Uani 1 1 d .
C2 C 0.1432(2) 0.2994(3) 0.1805(2) 0.0183(7) Uani 1 1 d .
C3 C 0.0831(3) 0.2279(3) 0.1366(3) 0.0248(8) Uani 1 1 d .
H3A H 0.0241 0.2459 0.1243 0.030 Uiso 1 1 calc R
C4 C 0.1108(3) 0.1298(3) 0.1112(3) 0.0289(9) Uani 1 1 d .
H4 H 0.0710 0.0795 0.0814 0.035 Uiso 1 1 calc R
C5 C 0.1969(3) 0.1061(3) 0.1298(3) 0.0279(9) Uani 1 1 d .
H5 H 0.2168 0.0386 0.1145 0.034 Uiso 1 1 calc R
C6 C 0.2541(3) 0.1815(3) 0.1708(3) 0.0237(8) Uani 1 1 d .
H6 H 0.3135 0.1653 0.1817 0.028 Uiso 1 1 calc R
C7 C 0.0296(2) 0.4388(3) 0.1982(2) 0.0183(7) Uani 1 1 d .
C8 C 0.0077(3) 0.5203(3) 0.1339(3) 0.0266(8) Uani 1 1 d .
H8 H 0.0509 0.5552 0.1056 0.032 Uiso 1 1 calc R
C9 C -0.0772(3) 0.5506(4) 0.1110(3) 0.0317(9) Uani 1 1 d .
H9 H -0.0921 0.6063 0.0668 0.038 Uiso 1 1 calc R
C10 C -0.1401(3) 0.5004(4) 0.1520(3) 0.0319(9) Uani 1 1 d .
H10 H -0.1981 0.5216 0.1361 0.038 Uiso 1 1 calc R
C11 C -0.1189(2) 0.4191(4) 0.2165(3) 0.0291(9) Uani 1 1 d .
H11 H -0.1623 0.3851 0.2452 0.035 Uiso 1 1 calc R
C12 C -0.0344(2) 0.3875(3) 0.2388(3) 0.0234(8) Uani 1 1 d .
H12 H -0.0199 0.3308 0.2819 0.028 Uiso 1 1 calc R
C13 C 0.1272(2) 0.5398(3) 0.3847(2) 0.0175(7) Uani 1 1 d .
C14 C 0.1350(2) 0.6319(3) 0.4475(3) 0.0197(7) Uani 1 1 d .
C15 C 0.1840(3) 0.7849(3) 0.5015(3) 0.0378(10) Uani 1 1 d .
H15 H 0.2136 0.8502 0.5069 0.045 Uiso 1 1 calc R
C16 C 0.1353(3) 0.7487(3) 0.5643(3) 0.0330(10) Uani 1 1 d .
H16 H 0.1244 0.7832 0.6209 0.040 Uiso 1 1 calc R
C17 C 0.1027(3) 0.6488(3) 0.5302(3) 0.0262(8) Uani 1 1 d .
H17 H 0.0661 0.6035 0.5593 0.031 Uiso 1 1 calc R
C18 C 0.4259(3) 0.6083(4) 0.1808(3) 0.0355(10) Uani 1 1 d .
H18A H 0.4674 0.5567 0.1644 0.053 Uiso 1 1 calc R
H18B H 0.4554 0.6745 0.2000 0.053 Uiso 1 1 calc R
H18C H 0.3822 0.6207 0.1251 0.053 Uiso 1 1 calc R
C19 C 0.4696(3) 0.5514(4) 0.3639(3) 0.0400(11) Uani 1 1 d .
H19A H 0.4529 0.5349 0.4263 0.060 Uiso 1 1 calc R
H19B H 0.5000 0.6189 0.3676 0.060 Uiso 1 1 calc R
H19C H 0.5072 0.4959 0.3459 0.060 Uiso 1 1 calc R
C20 C 0.4152(3) 0.2701(4) 0.4288(3) 0.0396(11) Uani 1 1 d .
H20A H 0.4113 0.2077 0.3876 0.059 Uiso 1 1 calc R
H20B H 0.4171 0.2483 0.4956 0.059 Uiso 1 1 calc R
H20C H 0.4675 0.3092 0.4219 0.059 Uiso 1 1 calc R
C21 C 0.2429(3) 0.2628(3) 0.4161(3) 0.0297(9) Uani 1 1 d .
H21A H 0.1875 0.2992 0.4068 0.045 Uiso 1 1 calc R
H21B H 0.2550 0.2365 0.4818 0.045 Uiso 1 1 calc R
H21C H 0.2409 0.2037 0.3713 0.045 Uiso 1 1 calc R

loop_
_atom_site_aniso_label
_atom_site_aniso_U_11
_atom_site_aniso_U_22
_atom_site_aniso_U_33
_atom_site_aniso_U_23
_atom_site_aniso_U_13
_atom_site_aniso_U_12
Ru1 0.01583(13) 0.01481(13) 0.01531(13) -0.00103(10) 0.00180(9) 0.00080(10)
Cl1 0.0262(4) 0.0216(4) 0.0174(4) 0.0006(3) 0.0015(3) -0.0006(3)
Cl2 0.0210(4) 0.0292(5) 0.0316(5) -0.0027(4) 0.0047(4) 0.0064(4)
S1 0.0181(4) 0.0202(4) 0.0201(4) 0.0004(3) 0.0032(3) -0.0033(3)
S2 0.0244(4) 0.0197(4) 0.0167(4) 0.0005(3) 0.0016(3) 0.0004(3)
O1 0.0239(13) 0.0196(13) 0.0194(13) 0.0000(10) 0.0030(10) -0.0032(10)
O2 0.0404(17) 0.0227(14) 0.0311(15) -0.0090(12) 0.0112(13) -0.0075(12)
O3 0.0297(15) 0.0188(14) 0.0528(19) -0.0097(13) 0.0163(14) -0.0062(11)
O4 0.0475(18) 0.0275(15) 0.0207(14) -0.0058(12) 0.0094(12) -0.0087(13)
N1 0.0171(14) 0.0156(14) 0.0165(14) 0.0003(11) 0.0033(11) -0.0008(11)
N2 0.0244(15) 0.0155(14) 0.0157(14) -0.0012(11) 0.0018(11) -0.0001(12)
N3 0.0179(14) 0.0163(14) 0.0175(14) -0.0039(11) 0.0045(11) -0.0008(11)
C1 0.0188(16) 0.0143(16) 0.0210(17) -0.0017(14) -0.0010(13) 0.0012(13)
C2 0.0223(17) 0.0171(17) 0.0153(16) -0.0018(13) 0.0025(13) -0.0015(13)
C3 0.0278(19) 0.0240(19) 0.0217(18) -0.0064(15) 0.0009(15) -0.0057(15)
C4 0.036(2) 0.023(2) 0.027(2) -0.0074(16) 0.0050(17) -0.0110(17)
C5 0.041(2) 0.0176(19) 0.027(2) -0.0070(15) 0.0117(17) -0.0035(16)
C6 0.032(2) 0.0181(18) 0.0215(18) -0.0019(14) 0.0060(15) 0.0021(15)
C7 0.0166(16) 0.0202(17) 0.0178(16) -0.0067(14) 0.0011(13) -0.0012(13)
C8 0.027(2) 0.025(2) 0.027(2) 0.0010(16) 0.0027(16) -0.0021(16)
C9 0.033(2) 0.031(2) 0.030(2) 0.0015(18) -0.0005(17) 0.0060(17)
C10 0.0223(19) 0.040(2) 0.031(2) -0.0078(19) -0.0028(16) 0.0073(17)
C11 0.0202(18) 0.040(2) 0.027(2) -0.0037(18) 0.0034(15) -0.0036(17)
C12 0.0222(18) 0.025(2) 0.0222(18) 0.0034(15) 0.0017(14) -0.0027(15)
C13 0.0186(16) 0.0158(16) 0.0172(16) -0.0014(13) -0.0002(13) 0.0037(13)
C14 0.0223(17) 0.0158(17) 0.0210(17) -0.0003(14) 0.0035(14) 0.0025(13)
C15 0.053(3) 0.020(2) 0.040(3) -0.0117(18) 0.003(2) -0.0052(19)
C16 0.050(3) 0.023(2) 0.026(2) -0.0060(17) 0.0056(18) 0.0101(18)
C17 0.034(2) 0.0224(19) 0.0231(19) 0.0018(15) 0.0055(16) 0.0056(16)
C18 0.035(2) 0.039(3) 0.034(2) 0.0006(19) 0.0120(18) -0.0165(19)
C19 0.038(2) 0.039(3) 0.038(2) 0.009(2) -0.0138(19) -0.019(2)
C20 0.041(3) 0.048(3) 0.028(2) 0.005(2) -0.0015(19) 0.017(2)
C21 0.039(2) 0.027(2) 0.024(2) 0.0049(16) 0.0058(17) -0.0056(17)

loop_
_atom_type_symbol
_atom_type_description
_atom_type_scat_dispersion_real
_atom_type_scat_dispersion_imag
_atom_type_scat_source
C C 0.0033 0.0016 'International Tables Vol C Tables 4.2.6.8 and 6.1.1.4'
H H 0.0000 0.0000 'International Tables Vol C Tables 4.2.6.8 and 6.1.1.4'
Cl Cl 0.1484 0.1585 'International Tables Vol C Tables 4.2.6.8 and 6.1.1.4'
N N 0.0061 0.0033 'International Tables Vol C Tables 4.2.6.8 and 6.1.1.4'
O O 0.0106 0.0060 'International Tables Vol C Tables 4.2.6.8 and 6.1.1.4'
Ru Ru -1.2594 0.8363 'International Tables Vol C Tables 4.2.6.8 and 6.1.1.4'
S S 0.1246 0.1234 'International Tables Vol C Tables 4.2.6.8 and 6.1.1.4'

loop_
_geom_angle_atom_site_label_1
_geom_angle_atom_site_label_2
_geom_angle_atom_site_label_3
_geom_angle
N1 Ru1 N2 77.81(12)
N1 Ru1 S2 90.16(8)
N2 Ru1 S2 93.19(8)
N1 Ru1 S1 97.98(8)
N2 Ru1 S1 172.14(9)
S2 Ru1 S1 93.46(3)
N1 Ru1 Cl2 171.01(9)
N2 Ru1 Cl2 94.33(9)
S2 Ru1 Cl2 94.67(4)
S1 Ru1 Cl2 89.31(4)
N1 Ru1 Cl1 85.21(8)
N2 Ru1 Cl1 83.67(8)
S2 Ru1 Cl1 174.87(3)
S1 Ru1 Cl1 89.40(3)
Cl2 Ru1 Cl1 89.62(3)
O3 S1 C18 105.8(2)
O3 S1 C19 106.8(2)
C18 S1 C19 98.0(2)
O3 S1 Ru1 115.36(12)
C18 S1 Ru1 113.45(15)
C19 S1 Ru1 115.65(16)
O4 S2 C21 105.99(19)
O4 S2 C20 107.0(2)
C21 S2 C20 99.2(2)
O4 S2 Ru1 116.42(12)
C21 S2 Ru1 110.71(14)
C20 S2 Ru1 115.71(16)
C14 O2 C15 106.0(3)
C1 N1 N3 118.1(3)
C1 N1 Ru1 117.7(2)
N3 N1 Ru1 124.1(2)
C6 N2 C2 118.8(3)
C6 N2 Ru1 127.6(3)
C2 N2 Ru1 113.1(2)
C13 N3 N1 117.8(3)
C13 N3 H3 112.9
N1 N3 H3 104.6
N1 C1 C7 126.2(3)
N1 C1 C2 113.6(3)
C7 C1 C2 120.0(3)
N2 C2 C3 121.6(3)
N2 C2 C1 115.4(3)
C3 C2 C1 123.0(3)
C4 C3 C2 118.9(4)
C4 C3 H3A 120.5
C2 C3 H3A 120.5
C5 C4 C3 119.1(4)
C5 C4 H4 120.4
C3 C4 H4 120.4
C4 C5 C6 119.5(4)
C4 C5 H5 120.3
C6 C5 H5 120.3
N2 C6 C5 122.1(4)
N2 C6 H6 119.0
C5 C6 H6 119.0
C8 C7 C12 119.5(3)
C8 C7 C1 118.7(3)
C12 C7 C1 121.6(3)
C9 C8 C7 120.0(4)
C9 C8 H8 120.0
C7 C8 H8 120.0
C10 C9 C8 120.2(4)
C10 C9 H9 119.9
C8 C9 H9 119.9
C9 C10 C11 120.3(4)
C9 C10 H10 119.9
C11 C10 H10 119.9
C12 C11 C10 119.8(4)
C12 C11 H11 120.1
C10 C11 H11 120.1
C11 C12 C7 120.2(4)
C11 C12 H12 119.9
C7 C12 H12 119.9
O1 C13 N3 123.9(3)
O1 C13 C14 121.7(3)
N3 C13 C14 114.4(3)
C17 C14 O2 110.8(3)
C17 C14 C13 129.7(4)
O2 C14 C13 119.3(3)
C16 C15 O2 110.4(4)
C16 C15 H15 124.8
O2 C15 H15 124.8
C15 C16 C17 107.2(4)
C15 C16 H16 126.4
C17 C16 H16 126.4
C14 C17 C16 105.6(4)
C14 C17 H17 127.2
C16 C17 H17 127.2
S1 C18 H18A 109.5
S1 C18 H18B 109.5
H18A C18 H18B 109.5
S1 C18 H18C 109.5
H18A C18 H18C 109.5
H18B C18 H18C 109.5
S1 C19 H19A 109.5
S1 C19 H19B 109.5
H19A C19 H19B 109.5
S1 C19 H19C 109.5
H19A C19 H19C 109.5
H19B C19 H19C 109.5
S2 C20 H20A 109.5
S2 C20 H20B 109.5
H20A C20 H20B 109.5
S2 C20 H20C 109.5
H20A C20 H20C 109.5
H20B C20 H20C 109.5
S2 C21 H21A 109.5
S2 C21 H21B 109.5
H21A C21 H21B 109.5
S2 C21 H21C 109.5
H21A C21 H21C 109.5
H21B C21 H21C 109.5

loop_
_geom_bond_atom_site_label_1
_geom_bond_atom_site_label_2
_geom_bond_distance
Ru1 N1 2.038(3)
Ru1 N2 2.078(3)
Ru1 S2 2.2451(9)
Ru1 S1 2.2843(10)
Ru1 Cl2 2.4060(10)
Ru1 Cl1 2.4281(9)
S1 O3 1.501(3)
S1 C18 1.770(4)
S1 C19 1.777(4)
S2 O4 1.485(3)
S2 C21 1.772(4)
S2 C20 1.774(4)
O1 C13 1.222(4)
O2 C14 1.363(4)
O2 C15 1.377(5)
N1 C1 1.302(4)
N1 N3 1.397(4)
N2 C6 1.340(5)
N2 C2 1.359(5)
N3 C13 1.384(4)
N3 H3 0.9244
C1 C7 1.474(5)
C1 C2 1.480(5)
C2 C3 1.391(5)
C3 C4 1.387(6)
C3 H3A 0.9500
C4 C5 1.378(6)
C4 H4 0.9500
C5 C6 1.384(5)
C5 H5 0.9500
C6 H6 0.9500
C7 C8 1.388(5)
C7 C12 1.395(5)
C8 C9 1.386(6)
C8 H8 0.9500
C9 C10 1.378(6)
C9 H9 0.9500
C10 C11 1.385(6)
C10 H10 0.9500
C11 C12 1.384(5)
C11 H11 0.9500
C12 H12 0.9500
C13 C14 1.463(5)
C14 C17 1.360(5)
C15 C16 1.338(7)
C15 H15 0.9500
C16 C17 1.428(6)
C16 H16 0.9500
C17 H17 0.9500
C18 H18A 0.9800
C18 H18B 0.9800
C18 H18C 0.9800
C19 H19A 0.9800
C19 H19B 0.9800
C19 H19C 0.9800
C20 H20A 0.9800
C20 H20B 0.9800
C20 H20C 0.9800
C21 H21A 0.9800
C21 H21B 0.9800
C21 H21C 0.9800

loop_
_geom_torsion_atom_site_label_1
_geom_torsion_atom_site_label_2
_geom_torsion_atom_site_label_3
_geom_torsion_atom_site_label_4
_geom_torsion
N1 Ru1 S1 O3 4.08(17)
N2 Ru1 S1 O3 61.1(7)
S2 Ru1 S1 O3 -86.57(15)
Cl2 Ru1 S1 O3 178.79(15)
Cl1 Ru1 S1 O3 89.17(15)
N1 Ru1 S1 C18 -118.2(2)
N2 Ru1 S1 C18 -61.1(7)
S2 Ru1 S1 C18 151.16(18)
Cl2 Ru1 S1 C18 56.52(18)
Cl1 Ru1 S1 C18 -33.10(18)
N1 Ru1 S1 C19 129.7(2)
N2 Ru1 S1 C19 -173.3(7)
S2 Ru1 S1 C19 39.0(2)
Cl2 Ru1 S1 C19 -55.6(2)
Cl1 Ru1 S1 C19 -145.2(2)
N1 Ru1 S2 O4 -64.82(17)
N2 Ru1 S2 O4 -142.62(17)
S1 Ru1 S2 O4 33.18(15)
Cl2 Ru1 S2 O4 122.77(15)
Cl1 Ru1 S2 O4 -90.6(4)
N1 Ru1 S2 C21 56.28(18)
N2 Ru1 S2 C21 -21.51(18)
S1 Ru1 S2 C21 154.29(16)
Cl2 Ru1 S2 C21 -116.13(16)
Cl1 Ru1 S2 C21 30.6(4)
N1 Ru1 S2 C20 168.2(2)
N2 Ru1 S2 C20 90.4(2)
S1 Ru1 S2 C20 -93.8(2)
Cl2 Ru1 S2 C20 -4.2(2)
Cl1 Ru1 S2 C20 142.4(4)
N2 Ru1 N1 C1 -13.5(3)
S2 Ru1 N1 C1 -106.7(3)
S1 Ru1 N1 C1 159.8(3)
Cl2 Ru1 N1 C1 15.9(7)
Cl1 Ru1 N1 C1 71.1(3)
N2 Ru1 N1 N3 168.7(3)
S2 Ru1 N1 N3 75.4(2)
S1 Ru1 N1 N3 -18.1(3)
Cl2 Ru1 N1 N3 -162.0(4)
Cl1 Ru1 N1 N3 -106.8(2)
N1 Ru1 N2 C6 -174.9(3)
S2 Ru1 N2 C6 -85.4(3)
S1 Ru1 N2 C6 126.9(6)
Cl2 Ru1 N2 C6 9.5(3)
Cl1 Ru1 N2 C6 98.7(3)
N1 Ru1 N2 C2 12.6(2)
S2 Ru1 N2 C2 102.1(2)
S1 Ru1 N2 C2 -45.6(8)
Cl2 Ru1 N2 C2 -163.0(2)
Cl1 Ru1 N2 C2 -73.9(2)
C1 N1 N3 C13 63.8(4)
Ru1 N1 N3 C13 -118.3(3)
N3 N1 C1 C7 13.4(5)
Ru1 N1 C1 C7 -164.6(3)
N3 N1 C1 C2 -170.5(3)
Ru1 N1 C1 C2 11.5(4)
C6 N2 C2 C3 -2.5(5)
Ru1 N2 C2 C3 170.7(3)
C6 N2 C2 C1 176.0(3)
Ru1 N2 C2 C1 -10.8(4)
N1 C1 C2 N2 -0.1(5)
C7 C1 C2 N2 176.3(3)
N1 C1 C2 C3 178.4(3)
C7 C1 C2 C3 -5.2(5)
N2 C2 C3 C4 2.5(6)
C1 C2 C3 C4 -175.9(4)
C2 C3 C4 C5 -0.2(6)
C3 C4 C5 C6 -1.8(6)
C2 N2 C6 C5 0.4(5)
Ru1 N2 C6 C5 -171.8(3)
C4 C5 C6 N2 1.8(6)
N1 C1 C7 C8 66.2(5)
C2 C1 C7 C8 -109.7(4)
N1 C1 C7 C12 -118.6(4)
C2 C1 C7 C12 65.5(5)
C12 C7 C8 C9 0.4(6)
C1 C7 C8 C9 175.7(4)
C7 C8 C9 C10 0.2(6)
C8 C9 C10 C11 0.0(7)
C9 C10 C11 C12 -0.7(6)
C10 C11 C12 C7 1.3(6)
C8 C7 C12 C11 -1.2(6)
C1 C7 C12 C11 -176.3(3)
N1 N3 C13 O1 -17.9(5)
N1 N3 C13 C14 162.7(3)
C15 O2 C14 C17 -0.1(4)
C15 O2 C14 C13 -176.5(3)
O1 C13 C14 C17 0.5(6)
N3 C13 C14 C17 179.9(4)
O1 C13 C14 O2 176.1(3)
N3 C13 C14 O2 -4.5(5)
C14 O2 C15 C16 0.1(5)
O2 C15 C16 C17 0.0(5)
O2 C14 C17 C16 0.1(4)
C13 C14 C17 C16 176.0(4)
C15 C16 C17 C14 -0.1(5)

loop_
_platon_squeeze_void_nr
_platon_squeeze_void_average_x
_platon_squeeze_void_average_y
_platon_squeeze_void_average_z
_platon_squeeze_void_volume
_platon_squeeze_void_count_electrons
_platon_squeeze_void_content
1 0.500 -0.149 0.342 447 132 ' '
